data_7233197
loop_
_publ_author_name
'Pablo Martin-Ramos'
'Manuela Ramos Silva'
'Carmen Coya'
'Carlos Zaldo'
'Angel Luis Alvarez'
'Susana Alvarez-Garcia'
'Ana M. Matos Beja'
'Jesus Martin-Gil'

_publ_section_title
;
 Novel erbium(III) fluorinated beta-diketonate complexes with N,N-donors
 for optoelectronics: from synthesis to solution-processed devices
;
_journal_name_full 'Journal of Materials Chemistry C'
_journal_page_first 2725
_journal_page_last 2734
_journal_paper_doi 10.1039/C3TC00649B
_journal_volume 1
_journal_year 2013
_chemical_formula_moiety 'C48 H46 Er F9 N2 O6'
_chemical_formula_sum 'C48 H46 Er F9 N2 O6'
_chemical_formula_weight 1085.13
_chemical_name_systematic
;
tris(1,1,1-trifluoro-5,5-dimethyl-2,4-hexanedionate)
mono(bathophenanthroline)erbium(III)
;
_space_group_IT_number 14
_space_group_name_Hall '-P 2yab'
_space_group_name_H-M_alt 'P 1 21/a 1'
_symmetry_cell_setting monoclinic
_symmetry_space_group_name_H-M 'P 1 21/a 1'
_atom_sites_solution_hydrogens geom
_atom_sites_solution_primary direct
_atom_sites_solution_secondary difmap
_cell_angle_alpha 90.00
_cell_angle_beta 99.901(2)
_cell_angle_gamma 90.00
_cell_formula_units_Z 4
_cell_length_a 16.4630(5)
_cell_length_b 14.2801(4)
_cell_length_c 21.6052(7)
_cell_measurement_reflns_used 3069
_cell_measurement_temperature 293(2)
_cell_measurement_theta_max 19.27
_cell_measurement_theta_min 2.53
_cell_volume 5003.6(3)
_computing_cell_refinement 'SAINT (Bruker, 2003)'
_computing_data_collection 'APEX2 (Bruker, 2005)'
_computing_data_reduction SAINT
_computing_molecular_graphics 'ORTEPII (Johnson, 1976)'
_computing_publication_material SHELXL-97
_computing_structure_refinement 'SHELXL-97 (Sheldrick, 2008)'
_computing_structure_solution 'SHELXS-97 (Sheldrick, 2008)'
_diffrn_ambient_temperature 293(2)
_diffrn_measured_fraction_theta_full 0.982
_diffrn_measured_fraction_theta_max 0.982
_diffrn_measurement_device_type 'Bruker APEX CCD area-detector'
_diffrn_measurement_method '\f and \w'
_diffrn_radiation_monochromator graphite
_diffrn_radiation_source 'fine-focus sealed tube'
_diffrn_radiation_type MoK\a
_diffrn_radiation_wavelength 0.71073
_diffrn_reflns_av_R_equivalents 0.1217
_diffrn_reflns_av_sigmaI/netI 0.1159
_diffrn_reflns_limit_h_max 20
_diffrn_reflns_limit_h_min -20
_diffrn_reflns_limit_k_max 17
_diffrn_reflns_limit_k_min -17
_diffrn_reflns_limit_l_max 26
_diffrn_reflns_limit_l_min -26
_diffrn_reflns_number 40965
_diffrn_reflns_theta_full 25.83
_diffrn_reflns_theta_max 25.83
_diffrn_reflns_theta_min 1.72
_exptl_absorpt_coefficient_mu 1.757
_exptl_absorpt_correction_T_max 0.999
_exptl_absorpt_correction_T_min 0.803
_exptl_absorpt_correction_type multi-scan
_exptl_absorpt_process_details '(SADABS; Sheldrick, 2000)'
_exptl_crystal_colour pink
_exptl_crystal_density_diffrn 1.440
_exptl_crystal_density_method 'not measured'
_exptl_crystal_description prism
_exptl_crystal_F_000 2180
_exptl_crystal_size_max 0.15
_exptl_crystal_size_mid 0.10
_exptl_crystal_size_min 0.08
_refine_diff_density_max 0.650
_refine_diff_density_min -0.552
_refine_diff_density_rms 0.095
_refine_ls_extinction_method none
_refine_ls_goodness_of_fit_ref 0.943
_refine_ls_hydrogen_treatment riding
_refine_ls_matrix_type full
_refine_ls_number_parameters 604
_refine_ls_number_reflns 9488
_refine_ls_number_restraints 0
_refine_ls_restrained_S_all 0.943
_refine_ls_R_factor_all 0.1331
_refine_ls_R_factor_gt 0.0519
_refine_ls_shift/su_max 0.021
_refine_ls_shift/su_mean 0.000
_refine_ls_structure_factor_coef Fsqd
_refine_ls_weighting_details 'calc w=1/[\s^2^(Fo^2^)+(0.0494P)^2^+0.0000P] where P=(Fo^2^+2Fc^2^)/3'
_refine_ls_weighting_scheme calc
_refine_ls_wR_factor_gt 0.0969
_refine_ls_wR_factor_ref 0.1248
_reflns_number_gt 4816
_reflns_number_total 9488
_reflns_threshold_expression I>2\s(I)
_cod_data_source_file 1000001.cif
_cod_data_source_block PCOD1000001
_cod_original_sg_symbol_H-M P21/a
_cod_database_code 7233197

loop_
_symmetry_equiv_pos_as_xyz
'x, y, z'
'-x+1/2, y+1/2, -z'
'-x, -y, -z'
'x-1/2, -y-1/2, z'

loop_
_atom_site_label
_atom_site_type_symbol
_atom_site_fract_x
_atom_site_fract_y
_atom_site_fract_z
_atom_site_U_iso_or_equiv
_atom_site_adp_type
_atom_site_occupancy
_atom_site_symmetry_multiplicity
_atom_site_calc_flag
_atom_site_refinement_flags
_atom_site_disorder_assembly
_atom_site_disorder_group
Er1 Er 0.20536(2) 0.44709(2) 0.240648(16) 0.04973(13) Uani 1 1 d . . .
N1 N 0.3256(3) 0.3989(4) 0.3224(3) 0.0467(15) Uani 1 1 d . . .
N2 N 0.1991(3) 0.2851(4) 0.2862(3) 0.0483(15) Uani 1 1 d . . .
C1 C 0.3906(4) 0.4547(5) 0.3392(3) 0.0541(19) Uani 1 1 d . . .
H1 H 0.3898 0.5137 0.3209 0.065 Uiso 1 1 calc R . .
C2 C 0.4595(4) 0.4294(5) 0.3825(3) 0.054(2) Uani 1 1 d . . .
H2 H 0.5031 0.4711 0.3924 0.065 Uiso 1 1 calc R . .
C3 C 0.4635(4) 0.3429(5) 0.4108(3) 0.0480(18) Uani 1 1 d . . .
C4 C 0.3941(4) 0.2828(5) 0.3957(3) 0.0405(17) Uani 1 1 d . . .
C5 C 0.3276(4) 0.3145(5) 0.3510(3) 0.0400(16) Uani 1 1 d . . .
C6 C 0.2592(4) 0.2530(5) 0.3328(3) 0.0416(17) Uani 1 1 d . . .
C7 C 0.2566(4) 0.1636(5) 0.3600(3) 0.0465(18) Uani 1 1 d . . .
C9 C 0.3906(4) 0.1921(5) 0.4215(3) 0.0508(19) Uani 1 1 d . . .
H9 H 0.4352 0.1706 0.4503 0.061 Uiso 1 1 calc R . .
C8 C 0.3256(4) 0.1365(5) 0.4057(3) 0.054(2) Uani 1 1 d . . .
H8 H 0.3251 0.0784 0.4251 0.065 Uiso 1 1 calc R . .
C10 C 0.1863(4) 0.1067(5) 0.3390(4) 0.056(2) Uani 1 1 d . . .
C11 C 0.1286(5) 0.1392(5) 0.2909(4) 0.065(2) Uani 1 1 d . . .
H11 H 0.0836 0.1019 0.2748 0.078 Uiso 1 1 calc R . .
C12 C 0.1366(4) 0.2271(5) 0.2659(4) 0.065(2) Uani 1 1 d . . .
H12 H 0.0961 0.2469 0.2330 0.078 Uiso 1 1 calc R . .
C13 C 0.1722(4) 0.0144(6) 0.3687(5) 0.065(2) Uani 1 1 d . . .
C18 C 0.1807(4) 0.0064(6) 0.4327(5) 0.074(3) Uani 1 1 d . . .
H18 H 0.2028 0.0562 0.4578 0.089 Uiso 1 1 calc R . .
C17 C 0.1574(6) -0.0730(8) 0.4607(6) 0.092(3) Uani 1 1 d . . .
H17 H 0.1623 -0.0777 0.5041 0.110 Uiso 1 1 calc R . .
C16 C 0.1269(7) -0.1449(9) 0.4221(8) 0.118(5) Uani 1 1 d . . .
H16 H 0.1100 -0.1989 0.4403 0.142 Uiso 1 1 calc R . .
C15 C 0.1198(6) -0.1422(7) 0.3590(7) 0.104(4) Uani 1 1 d . . .
H15 H 0.1006 -0.1941 0.3347 0.125 Uiso 1 1 calc R . .
C14 C 0.1417(5) -0.0599(7) 0.3305(5) 0.090(3) Uani 1 1 d . . .
H14 H 0.1359 -0.0553 0.2870 0.107 Uiso 1 1 calc R . .
C19 C 0.5388(4) 0.3152(5) 0.4551(4) 0.058(2) Uani 1 1 d . . .
C20 C 0.5877(5) 0.2432(6) 0.4404(4) 0.067(2) Uani 1 1 d . . .
H20 H 0.5731 0.2104 0.4030 0.081 Uiso 1 1 calc R . .
C21 C 0.6587(5) 0.2201(6) 0.4817(5) 0.088(3) Uani 1 1 d . . .
H21 H 0.6920 0.1713 0.4722 0.106 Uiso 1 1 calc R . .
C22 C 0.6800(6) 0.2687(8) 0.5362(5) 0.100(3) Uani 1 1 d . . .
H22 H 0.7282 0.2530 0.5634 0.120 Uiso 1 1 calc R . .
C23 C 0.6322(6) 0.3398(7) 0.5519(4) 0.097(3) Uani 1 1 d . . .
H23 H 0.6469 0.3722 0.5895 0.116 Uiso 1 1 calc R . .
C24 C 0.5621(5) 0.3624(6) 0.5108(4) 0.075(3) Uani 1 1 d . . .
H24 H 0.5292 0.4112 0.5208 0.090 Uiso 1 1 calc R . .
C25 C 0.1682(8) 0.2665(10) 0.0641(6) 0.107(4) Uani 1 1 d . . .
C26 C 0.2143(5) 0.3352(6) 0.1099(4) 0.067(2) Uani 1 1 d . . .
C27 C 0.2813(5) 0.3792(6) 0.0942(4) 0.074(3) Uani 1 1 d . . .
H27 H 0.2933 0.3700 0.0542 0.089 Uiso 1 1 calc R . .
O1 O 0.3191(3) 0.4563(4) 0.1893(3) 0.0650(14) Uani 1 1 d . . .
O2 O 0.1849(3) 0.3427(4) 0.1592(2) 0.0659(15) Uani 1 1 d . . .
C28 C 0.3325(5) 0.4372(6) 0.1353(4) 0.065(2) Uani 1 1 d . . .
C29 C 0.4095(5) 0.4814(6) 0.1167(4) 0.069(2) Uani 1 1 d . . .
C30 C 0.3865(8) 0.5453(11) 0.0641(7) 0.248(11) Uani 1 1 d . . .
H30A H 0.4347 0.5774 0.0557 0.371 Uiso 1 1 calc R . .
H30B H 0.3474 0.5901 0.0743 0.371 Uiso 1 1 calc R . .
H30C H 0.3622 0.5105 0.0275 0.371 Uiso 1 1 calc R . .
C32 C 0.4573(7) 0.5333(10) 0.1710(6) 0.186(7) Uani 1 1 d . . .
H32A H 0.5019 0.5665 0.1575 0.278 Uiso 1 1 calc R . .
H32B H 0.4791 0.4898 0.2035 0.278 Uiso 1 1 calc R . .
H32C H 0.4217 0.5771 0.1869 0.278 Uiso 1 1 calc R . .
C31 C 0.4663(8) 0.4078(9) 0.1007(8) 0.227(9) Uani 1 1 d . . .
H31A H 0.4477 0.3864 0.0585 0.341 Uiso 1 1 calc R . .
H31B H 0.4671 0.3562 0.1293 0.341 Uiso 1 1 calc R . .
H31C H 0.5209 0.4332 0.1040 0.341 Uiso 1 1 calc R . .
F3 F 0.0900(4) 0.2716(5) 0.0579(3) 0.152(3) Uani 1 1 d . . .
F2 F 0.1830(6) 0.1812(6) 0.0833(5) 0.217(5) Uani 1 1 d . . .
F1 F 0.1842(5) 0.2710(8) 0.0077(4) 0.226(5) Uani 1 1 d . . .
O3 O 0.1495(3) 0.5484(4) 0.1660(3) 0.0795(16) Uani 1 1 d . . .
O4 O 0.2671(3) 0.5911(4) 0.2680(2) 0.0651(15) Uani 1 1 d . . .
C33 C 0.3360(9) 0.7324(8) 0.2669(6) 0.108(4) Uani 1 1 d . . .
C34 C 0.2712(5) 0.6646(6) 0.2359(5) 0.073(2) Uani 1 1 d . . .
C35 C 0.2237(7) 0.6875(6) 0.1801(5) 0.091(3) Uani 1 1 d . . .
H35 H 0.2332 0.7447 0.1620 0.109 Uiso 1 1 calc R . .
C36 C 0.1606(6) 0.6295(7) 0.1479(4) 0.078(3) Uani 1 1 d . . .
C37 C 0.1033(7) 0.6623(9) 0.0888(6) 0.118(4) Uani 1 1 d . . .
C40 C 0.0931(13) 0.5912(12) 0.0407(6) 0.283(14) Uani 1 1 d . . .
H40A H 0.1426 0.5868 0.0229 0.425 Uiso 1 1 calc R . .
H40B H 0.0477 0.6074 0.0084 0.425 Uiso 1 1 calc R . .
H40C H 0.0824 0.5320 0.0588 0.425 Uiso 1 1 calc R . .
C38 C 0.0220(9) 0.6795(12) 0.1095(7) 0.221(8) Uani 1 1 d . . .
H38A H -0.0135 0.7138 0.0775 0.331 Uiso 1 1 calc R . .
H38B H 0.0309 0.7151 0.1478 0.331 Uiso 1 1 calc R . .
H38C H -0.0031 0.6207 0.1165 0.331 Uiso 1 1 calc R . .
C39 C 0.1260(10) 0.7543(12) 0.0638(8) 0.295(13) Uani 1 1 d . . .
H39A H 0.1756 0.7474 0.0464 0.442 Uiso 1 1 calc R . .
H39B H 0.1349 0.7993 0.0973 0.442 Uiso 1 1 calc R . .
H39C H 0.0821 0.7754 0.0317 0.442 Uiso 1 1 calc R . .
F4 F 0.3609(6) 0.7896(5) 0.2267(4) 0.197(4) Uani 1 1 d . . .
F5 F 0.3083(5) 0.7839(5) 0.3080(4) 0.185(4) Uani 1 1 d . . .
F6 F 0.4014(4) 0.6949(5) 0.2962(4) 0.143(3) Uani 1 1 d . . .
C41 C 0.0853(8) 0.5440(10) 0.4035(6) 0.105(4) Uani 1 1 d . . .
C42 C 0.0853(6) 0.4991(6) 0.3414(4) 0.064(2) Uani 1 1 d . . .
C43 C 0.0119(5) 0.4764(6) 0.3052(4) 0.079(3) Uani 1 1 d . . .
H43 H -0.0362 0.4894 0.3208 0.095 Uiso 1 1 calc R . .
C44 C 0.0046(5) 0.4342(5) 0.2456(4) 0.055(2) Uani 1 1 d . . .
C45 C -0.0793(5) 0.4062(6) 0.2091(4) 0.068(2) Uani 1 1 d . . .
C46 C -0.1490(6) 0.4655(9) 0.2226(7) 0.183(7) Uani 1 1 d . . .
H46A H -0.1439 0.5275 0.2064 0.274 Uiso 1 1 calc R . .
H46B H -0.1474 0.4687 0.2672 0.274 Uiso 1 1 calc R . .
H46C H -0.2003 0.4386 0.2028 0.274 Uiso 1 1 calc R . .
C47 C -0.0969(6) 0.3074(8) 0.2327(5) 0.129(4) Uani 1 1 d . . .
H47A H -0.1530 0.2906 0.2167 0.193 Uiso 1 1 calc R . .
H47B H -0.0880 0.3071 0.2778 0.193 Uiso 1 1 calc R . .
H47C H -0.0605 0.2630 0.2182 0.193 Uiso 1 1 calc R . .
C48 C -0.0777(7) 0.3987(11) 0.1405(5) 0.183(7) Uani 1 1 d . . .
H48A H -0.0817 0.4601 0.1222 0.274 Uiso 1 1 calc R . .
H48B H -0.1233 0.3612 0.1209 0.274 Uiso 1 1 calc R . .
H48C H -0.0270 0.3700 0.1343 0.274 Uiso 1 1 calc R . .
F7 F 0.0985(9) 0.6260(5) 0.4067(4) 0.273(8) Uani 1 1 d . . .
F9 F 0.0233(6) 0.5325(10) 0.4281(5) 0.279(8) Uani 1 1 d . . .
F10 F 0.1357(8) 0.5112(7) 0.4478(4) 0.219(5) Uani 1 1 d . . .
O5 O 0.1563(3) 0.4868(4) 0.3297(2) 0.0657(15) Uani 1 1 d . . .
O6 O 0.0660(3) 0.4166(3) 0.2223(2) 0.0573(14) Uani 1 1 d . . .

loop_
_atom_site_aniso_label
_atom_site_aniso_U_11
_atom_site_aniso_U_22
_atom_site_aniso_U_33
_atom_site_aniso_U_23
_atom_site_aniso_U_13
_atom_site_aniso_U_12
Er1 0.0473(2) 0.0496(2) 0.0509(2) 0.0077(2) 0.00467(14) 0.0016(2)
N1 0.042(4) 0.038(3) 0.059(4) 0.002(3) 0.005(3) -0.002(3)
N2 0.038(3) 0.047(4) 0.057(4) 0.008(3) 0.000(3) -0.004(3)
C1 0.053(5) 0.046(5) 0.061(5) 0.004(4) 0.004(4) -0.006(4)
C2 0.044(4) 0.051(5) 0.065(5) -0.007(4) 0.002(4) -0.004(4)
C3 0.035(4) 0.052(5) 0.055(5) -0.006(4) 0.002(3) 0.012(4)
C4 0.034(4) 0.040(4) 0.049(4) 0.003(3) 0.011(3) 0.003(3)
C5 0.029(4) 0.043(4) 0.049(4) 0.002(3) 0.010(3) 0.000(3)
C6 0.035(4) 0.044(4) 0.047(4) 0.000(3) 0.011(3) 0.001(3)
C7 0.044(4) 0.040(4) 0.055(5) 0.011(4) 0.009(4) -0.001(3)
C9 0.038(4) 0.061(5) 0.052(5) 0.010(4) 0.003(3) 0.000(4)
C8 0.040(4) 0.055(5) 0.066(5) 0.020(4) 0.005(4) 0.003(4)
C10 0.037(4) 0.054(5) 0.077(6) 0.009(4) 0.009(4) 0.000(4)
C11 0.052(5) 0.046(5) 0.090(6) 0.011(4) -0.005(5) -0.016(4)
C12 0.049(5) 0.063(6) 0.075(6) 0.012(5) -0.011(4) -0.010(4)
C13 0.036(5) 0.049(5) 0.107(8) 0.016(5) 0.004(5) -0.001(4)
C18 0.040(5) 0.084(7) 0.098(8) 0.039(6) 0.013(5) 0.005(4)
C17 0.067(7) 0.086(8) 0.129(9) 0.052(7) 0.036(6) 0.016(6)
C16 0.071(8) 0.071(9) 0.221(16) 0.051(11) 0.048(10) 0.033(6)
C15 0.076(7) 0.044(6) 0.190(13) -0.002(8) 0.019(9) -0.004(5)
C14 0.063(6) 0.056(6) 0.142(9) 0.008(6) -0.002(6) -0.001(5)
C19 0.031(4) 0.064(5) 0.077(6) 0.000(4) -0.002(4) 0.009(4)
C20 0.051(5) 0.067(6) 0.079(6) -0.003(5) -0.001(4) 0.013(4)
C21 0.058(6) 0.073(7) 0.128(9) -0.002(6) 0.002(6) 0.030(5)
C22 0.060(6) 0.112(9) 0.114(9) 0.004(7) -0.026(6) 0.019(6)
C23 0.084(7) 0.123(9) 0.075(7) -0.019(6) -0.012(6) 0.015(7)
C24 0.062(6) 0.073(6) 0.082(7) -0.007(5) -0.007(5) 0.011(5)
C25 0.084(9) 0.149(12) 0.096(9) -0.043(9) 0.033(7) -0.021(8)
C26 0.058(6) 0.066(6) 0.073(6) -0.013(5) 0.002(5) -0.003(5)
C27 0.072(6) 0.094(7) 0.058(6) -0.012(5) 0.018(5) -0.014(5)
O1 0.060(3) 0.071(4) 0.066(4) -0.002(3) 0.016(3) -0.003(3)
O2 0.068(4) 0.076(4) 0.056(4) -0.012(3) 0.017(3) -0.009(3)
C28 0.067(6) 0.069(6) 0.062(6) 0.017(5) 0.022(5) 0.005(5)
C29 0.063(6) 0.074(6) 0.076(6) 0.010(5) 0.024(5) -0.005(5)
C30 0.146(13) 0.33(2) 0.259(18) 0.237(18) 0.000(12) -0.064(13)
C32 0.125(11) 0.29(2) 0.154(12) -0.029(13) 0.065(9) -0.123(12)
C31 0.124(11) 0.131(12) 0.47(3) -0.073(15) 0.170(16) -0.020(9)
F3 0.099(5) 0.213(8) 0.132(6) -0.063(5) -0.013(4) -0.036(5)
F2 0.231(10) 0.101(6) 0.273(12) -0.066(7) -0.087(9) -0.003(6)
F1 0.225(9) 0.349(14) 0.119(6) -0.127(8) 0.071(7) -0.156(9)
O3 0.072(4) 0.077(4) 0.085(4) 0.028(4) 0.000(3) 0.008(3)
O4 0.073(4) 0.048(3) 0.075(4) 0.008(3) 0.013(3) 0.000(3)
C33 0.145(12) 0.052(7) 0.122(11) 0.022(7) 0.006(9) -0.019(8)
C34 0.073(7) 0.055(6) 0.094(7) 0.016(5) 0.026(5) 0.002(5)
C35 0.112(9) 0.065(7) 0.098(8) 0.038(6) 0.023(7) 0.000(6)
C36 0.070(6) 0.075(7) 0.090(7) 0.034(6) 0.020(5) 0.021(5)
C37 0.093(8) 0.155(11) 0.104(9) 0.081(9) 0.009(7) 0.038(8)
C40 0.48(4) 0.26(2) 0.073(10) -0.004(12) -0.077(15) 0.16(2)
C38 0.144(14) 0.32(2) 0.187(15) 0.076(15) -0.004(12) 0.113(15)
C39 0.26(2) 0.30(2) 0.27(2) 0.248(19) -0.109(16) -0.093(17)
F4 0.281(10) 0.129(6) 0.169(7) 0.040(6) 0.004(7) -0.116(7)
F5 0.191(8) 0.126(6) 0.234(10) -0.086(7) 0.020(7) 0.003(5)
F6 0.113(5) 0.095(5) 0.208(8) 0.011(5) -0.011(5) -0.037(4)
C41 0.105(9) 0.127(12) 0.086(9) -0.035(8) 0.020(7) 0.017(8)
C42 0.079(7) 0.053(5) 0.061(6) -0.006(4) 0.018(5) -0.010(5)
C43 0.057(6) 0.103(8) 0.084(7) -0.032(6) 0.034(5) -0.002(5)
C44 0.051(5) 0.047(5) 0.067(5) 0.006(4) 0.008(4) -0.010(4)
C45 0.046(5) 0.075(6) 0.081(7) -0.003(5) 0.003(4) -0.012(4)
C46 0.072(8) 0.151(13) 0.307(19) -0.076(12) -0.021(10) 0.030(8)
C47 0.103(9) 0.131(11) 0.143(10) -0.001(8) -0.006(7) -0.050(7)
C48 0.099(9) 0.37(2) 0.070(8) 0.021(10) -0.020(7) -0.084(11)
F7 0.64(3) 0.071(5) 0.142(7) -0.061(5) 0.151(10) -0.071(9)
F9 0.175(9) 0.50(2) 0.191(9) -0.227(11) 0.115(8) -0.132(11)
F10 0.328(14) 0.233(11) 0.084(6) -0.054(6) 0.003(7) 0.073(10)
O5 0.064(4) 0.072(4) 0.062(4) -0.007(3) 0.012(3) -0.003(3)
O6 0.049(3) 0.071(4) 0.053(3) 0.002(3) 0.013(3) 0.002(3)

loop_
_atom_type_symbol
_atom_type_description
_atom_type_scat_dispersion_real
_atom_type_scat_dispersion_imag
_atom_type_scat_source
C C 0.0033 0.0016 'International Tables Vol C Tables 4.2.6.8 and 6.1.1.4'
H H 0.0000 0.0000 'International Tables Vol C Tables 4.2.6.8 and 6.1.1.4'
N N 0.0061 0.0033 'International Tables Vol C Tables 4.2.6.8 and 6.1.1.4'
O O 0.0106 0.0060 'International Tables Vol C Tables 4.2.6.8 and 6.1.1.4'
F F 0.0171 0.0103 'International Tables Vol C Tables 4.2.6.8 and 6.1.1.4'
Er Er -0.2586 4.9576 'International Tables Vol C Tables 4.2.6.8 and 6.1.1.4'

loop_
_geom_angle_atom_site_label_1
_geom_angle_atom_site_label_2
_geom_angle_atom_site_label_3
_geom_angle
_geom_angle_site_symmetry_1
_geom_angle_site_symmetry_3
O3 Er1 O5 106.6(2) . .
O3 Er1 O2 83.1(2) . .
O5 Er1 O2 141.64(19) . .
O3 Er1 O6 74.04(18) . .
O5 Er1 O6 72.86(18) . .
O2 Er1 O6 74.57(17) . .
O3 Er1 O4 73.7(2) . .
O5 Er1 O4 76.62(18) . .
O2 Er1 O4 140.57(19) . .
O6 Er1 O4 126.19(17) . .
O3 Er1 O1 83.41(19) . .
O5 Er1 O1 144.50(19) . .
O2 Er1 O1 72.27(18) . .
O6 Er1 O1 141.70(18) . .
O4 Er1 O1 73.74(18) . .
O3 Er1 N1 149.14(19) . .
O5 Er1 N1 79.94(18) . .
O2 Er1 N1 110.89(18) . .
O6 Er1 N1 135.30(18) . .
O4 Er1 N1 78.81(18) . .
O1 Er1 N1 75.57(18) . .
O3 Er1 N2 146.4(2) . .
O5 Er1 N2 81.63(18) . .
O2 Er1 N2 72.08(19) . .
O6 Er1 N2 77.72(17) . .
O4 Er1 N2 139.19(18) . .
O1 Er1 N2 109.07(18) . .
N1 Er1 N2 63.54(17) . .
C1 N1 C5 116.9(6) . .
C1 N1 Er1 121.8(5) . .
C5 N1 Er1 121.3(4) . .
C12 N2 C6 117.0(6) . .
C12 N2 Er1 121.4(5) . .
C6 N2 Er1 121.6(4) . .
N1 C1 C2 123.5(7) . .
N1 C1 H1 118.3 . .
C2 C1 H1 118.2 . .
C3 C2 C1 120.4(7) . .
C3 C2 H2 119.8 . .
C1 C2 H2 119.8 . .
C2 C3 C4 117.6(6) . .
C2 C3 C19 119.9(7) . .
C4 C3 C19 122.5(7) . .
C5 C4 C9 119.1(6) . .
C5 C4 C3 117.7(6) . .
C9 C4 C3 123.2(6) . .
N1 C5 C4 123.8(6) . .
N1 C5 C6 117.8(6) . .
C4 C5 C6 118.3(6) . .
N2 C6 C7 122.8(6) . .
N2 C6 C5 115.7(6) . .
C7 C6 C5 121.4(6) . .
C6 C7 C8 117.2(6) . .
C6 C7 C10 117.8(6) . .
C8 C7 C10 125.0(6) . .
C8 C9 C4 122.1(7) . .
C8 C9 H9 118.9 . .
C4 C9 H9 118.9 . .
C9 C8 C7 121.8(7) . .
C9 C8 H8 119.1 . .
C7 C8 H8 119.1 . .
C11 C10 C7 118.0(7) . .
C11 C10 C13 119.1(7) . .
C7 C10 C13 122.8(7) . .
C10 C11 C12 120.5(7) . .
C10 C11 H11 119.7 . .
C12 C11 H11 119.7 . .
N2 C12 C11 123.6(7) . .
N2 C12 H12 118.2 . .
C11 C12 H12 118.2 . .
C18 C13 C14 120.0(9) . .
C18 C13 C10 120.6(8) . .
C14 C13 C10 119.0(9) . .
C17 C18 C13 121.9(10) . .
C17 C18 H18 119.1 . .
C13 C18 H18 119.1 . .
C16 C17 C18 117.0(12) . .
C16 C17 H17 121.5 . .
C18 C17 H17 121.5 . .
C15 C16 C17 123.8(13) . .
C15 C16 H16 118.1 . .
C17 C16 H16 118.1 . .
C16 C15 C14 118.8(12) . .
C16 C15 H15 120.6 . .
C14 C15 H15 120.6 . .
C13 C14 C15 118.4(10) . .
C13 C14 H14 120.8 . .
C15 C14 H14 120.8 . .
C24 C19 C20 118.9(7) . .
C24 C19 C3 120.6(7) . .
C20 C19 C3 120.5(7) . .
C19 C20 C21 119.5(8) . .
C19 C20 H20 120.3 . .
C21 C20 H20 120.3 . .
C22 C21 C20 120.0(8) . .
C22 C21 H21 120.0 . .
C20 C21 H21 120.0 . .
C21 C22 C23 121.5(9) . .
C21 C22 H22 119.3 . .
C23 C22 H22 119.3 . .
C22 C23 C24 118.2(9) . .
C22 C23 H23 120.9 . .
C24 C23 H23 120.9 . .
C23 C24 C19 121.9(8) . .
C23 C24 H24 119.0 . .
C19 C24 H24 119.0 . .
F3 C25 F1 105.4(12) . .
F3 C25 F2 102.6(12) . .
F1 C25 F2 107.0(12) . .
F3 C25 C26 114.6(10) . .
F1 C25 C26 115.2(11) . .
F2 C25 C26 110.9(11) . .
O2 C26 C27 128.5(8) . .
O2 C26 C25 113.1(8) . .
C27 C26 C25 118.4(9) . .
C26 C27 C28 123.0(8) . .
C26 C27 H27 118.5 . .
C28 C27 H27 118.5 . .
C28 O1 Er1 135.4(5) . .
C26 O2 Er1 133.3(5) . .
O1 C28 C27 122.7(8) . .
O1 C28 C29 116.2(8) . .
C27 C28 C29 121.1(8) . .
C30 C29 C31 110.6(11) . .
C30 C29 C32 109.5(10) . .
C31 C29 C32 105.4(10) . .
C30 C29 C28 110.3(8) . .
C31 C29 C28 110.7(8) . .
C32 C29 C28 110.3(8) . .
C29 C30 H30A 109.5 . .
C29 C30 H30B 109.5 . .
H30A C30 H30B 109.5 . .
C29 C30 H30C 109.5 . .
H30A C30 H30C 109.5 . .
H30B C30 H30C 109.5 . .
C29 C32 H32A 109.5 . .
C29 C32 H32B 109.5 . .
H32A C32 H32B 109.5 . .
C29 C32 H32C 109.5 . .
H32A C32 H32C 109.5 . .
H32B C32 H32C 109.5 . .
C29 C31 H31A 109.5 . .
C29 C31 H31B 109.5 . .
H31A C31 H31B 109.5 . .
C29 C31 H31C 109.5 . .
H31A C31 H31C 109.5 . .
H31B C31 H31C 109.5 . .
C36 O3 Er1 139.6(6) . .
C34 O4 Er1 131.0(6) . .
F6 C33 F5 105.5(12) . .
F6 C33 F4 105.1(13) . .
F5 C33 F4 106.8(10) . .
F6 C33 C34 115.1(10) . .
F5 C33 C34 111.2(12) . .
F4 C33 C34 112.6(10) . .
O4 C34 C35 127.5(9) . .
O4 C34 C33 112.9(9) . .
C35 C34 C33 119.7(9) . .
C34 C35 C36 123.9(9) . .
C34 C35 H35 118.1 . .
C36 C35 H35 118.1 . .
O3 C36 C35 121.7(8) . .
O3 C36 C37 116.5(10) . .
C35 C36 C37 121.9(10) . .
C40 C37 C39 111.4(13) . .
C40 C37 C38 109.4(14) . .
C39 C37 C38 104.7(13) . .
C40 C37 C36 111.4(11) . .
C39 C37 C36 114.6(11) . .
C38 C37 C36 104.8(9) . .
C37 C40 H40A 109.5 . .
C37 C40 H40B 109.5 . .
H40A C40 H40B 109.5 . .
C37 C40 H40C 109.5 . .
H40A C40 H40C 109.5 . .
H40B C40 H40C 109.5 . .
C37 C38 H38A 109.5 . .
C37 C38 H38B 109.5 . .
H38A C38 H38B 109.5 . .
C37 C38 H38C 109.5 . .
H38A C38 H38C 109.5 . .
H38B C38 H38C 109.5 . .
C37 C39 H39A 109.5 . .
C37 C39 H39B 109.5 . .
H39A C39 H39B 109.5 . .
C37 C39 H39C 109.5 . .
H39A C39 H39C 109.5 . .
H39B C39 H39C 109.5 . .
F7 C41 F9 105.2(12) . .
F7 C41 F10 103.6(13) . .
F9 C41 F10 96.4(14) . .
F7 C41 C42 116.6(13) . .
F9 C41 C42 117.1(11) . .
F10 C41 C42 115.2(11) . .
O5 C42 C43 128.4(8) . .
O5 C42 C41 112.8(9) . .
C43 C42 C41 118.9(9) . .
C42 C43 C44 123.6(8) . .
C42 C43 H43 118.2 . .
C44 C43 H43 118.2 . .
O6 C44 C43 121.0(7) . .
O6 C44 C45 118.1(7) . .
C43 C44 C45 120.9(8) . .
C48 C45 C46 112.3(10) . .
C48 C45 C44 111.4(7) . .
C46 C45 C44 114.1(8) . .
C48 C45 C47 107.3(9) . .
C46 C45 C47 105.1(9) . .
C44 C45 C47 105.9(7) . .
C45 C46 H46A 109.5 . .
C45 C46 H46B 109.5 . .
H46A C46 H46B 109.5 . .
C45 C46 H46C 109.5 . .
H46A C46 H46C 109.5 . .
H46B C46 H46C 109.5 . .
C45 C47 H47A 109.5 . .
C45 C47 H47B 109.5 . .
H47A C47 H47B 109.5 . .
C45 C47 H47C 109.5 . .
H47A C47 H47C 109.5 . .
H47B C47 H47C 109.5 . .
C45 C48 H48A 109.5 . .
C45 C48 H48B 109.5 . .
H48A C48 H48B 109.5 . .
C45 C48 H48C 109.5 . .
H48A C48 H48C 109.5 . .
H48B C48 H48C 109.5 . .
C42 O5 Er1 133.1(5) . .
C44 O6 Er1 139.1(5) . .

loop_
_geom_bond_atom_site_label_1
_geom_bond_atom_site_label_2
_geom_bond_distance
_geom_bond_site_symmetry_2
Er1 O3 2.242(5) .
Er1 O5 2.283(5) .
Er1 O2 2.287(5) .
Er1 O6 2.301(5) .
Er1 O4 2.325(5) .
Er1 O1 2.338(5) .
Er1 N1 2.512(5) .
Er1 N2 2.524(5) .
N1 C1 1.334(8) .
N1 C5 1.352(8) .
N2 C12 1.336(8) .
N2 C6 1.364(8) .
C1 C2 1.387(9) .
C1 H1 0.9300 .
C2 C3 1.374(9) .
C2 H2 0.9300 .
C3 C4 1.422(9) .
C3 C19 1.484(9) .
C4 C5 1.404(8) .
C4 C9 1.416(9) .
C5 C6 1.430(8) .
C6 C7 1.408(9) .
C7 C8 1.425(9) .
C7 C10 1.423(9) .
C9 C8 1.328(9) .
C9 H9 0.9300 .
C8 H8 0.9300 .
C10 C11 1.363(9) .
C10 C13 1.501(10) .
C11 C12 1.381(9) .
C11 H11 0.9300 .
C12 H12 0.9300 .
C13 C18 1.370(11) .
C13 C14 1.384(11) .
C18 C17 1.371(11) .
C18 H18 0.9300 .
C17 C16 1.363(14) .
C17 H17 0.9300 .
C16 C15 1.349(14) .
C16 H16 0.9300 .
C15 C14 1.402(12) .
C15 H15 0.9300 .
C14 H14 0.9300 .
C19 C24 1.374(10) .
C19 C20 1.375(9) .
C20 C21 1.384(10) .
C20 H20 0.9300 .
C21 C22 1.360(12) .
C21 H21 0.9300 .
C22 C23 1.362(12) .
C22 H22 0.9300 .
C23 C24 1.369(10) .
C23 H23 0.9300 .
C24 H24 0.9300 .
C25 F3 1.273(11) .
C25 F1 1.291(12) .
C25 F2 1.297(14) .
C25 C26 1.505(13) .
C26 O2 1.247(9) .
C26 C27 1.362(10) .
C27 C28 1.388(10) .
C27 H27 0.9300 .
O1 C28 1.253(8) .
C28 C29 1.531(11) .
C29 C30 1.457(12) .
C29 C31 1.486(13) .
C29 C32 1.493(13) .
C30 H30A 0.9600 .
C30 H30B 0.9600 .
C30 H30C 0.9600 .
C32 H32A 0.9600 .
C32 H32B 0.9600 .
C32 H32C 0.9600 .
C31 H31A 0.9600 .
C31 H31B 0.9600 .
C31 H31C 0.9600 .
O3 C36 1.245(9) .
O4 C34 1.267(9) .
C33 F6 1.270(12) .
C33 F5 1.295(14) .
C33 F4 1.307(12) .
C33 C34 1.510(14) .
C34 C35 1.360(11) .
C35 C36 1.414(12) .
C35 H35 0.9300 .
C36 C37 1.526(12) .
C37 C40 1.441(17) .
C37 C39 1.492(16) .
C37 C38 1.502(15) .
C40 H40A 0.9600 .
C40 H40B 0.9600 .
C40 H40C 0.9600 .
C38 H38A 0.9600 .
C38 H38B 0.9600 .
C38 H38C 0.9600 .
C39 H39A 0.9600 .
C39 H39B 0.9600 .
C39 H39C 0.9600 .
C41 F7 1.190(14) .
C41 F9 1.238(13) .
C41 F10 1.245(13) .
C41 C42 1.489(12) .
C42 O5 1.250(9) .
C42 C43 1.360(10) .
C43 C44 1.408(10) .
C43 H43 0.9300 .
C44 O6 1.231(8) .
C44 C45 1.521(10) .
C45 C48 1.491(12) .
C45 C46 1.495(12) .
C45 C47 1.544(12) .
C46 H46A 0.9600 .
C46 H46B 0.9600 .
C46 H46C 0.9600 .
C47 H47A 0.9600 .
C47 H47B 0.9600 .
C47 H47C 0.9600 .
C48 H48A 0.9600 .
C48 H48B 0.9600 .
C48 H48C 0.9600 .

loop_
_geom_torsion_atom_site_label_1
_geom_torsion_atom_site_label_2
_geom_torsion_atom_site_label_3
_geom_torsion_atom_site_label_4
_geom_torsion
_geom_torsion_site_symmetry_1
_geom_torsion_site_symmetry_2
_geom_torsion_site_symmetry_3
_geom_torsion_site_symmetry_4
O3 Er1 N1 C1 8.8(7) . . . .
O5 Er1 N1 C1 -96.7(5) . . . .
O2 Er1 N1 C1 121.6(5) . . . .
O6 Er1 N1 C1 -149.5(5) . . . .
O4 Er1 N1 C1 -18.5(5) . . . .
O1 Er1 N1 C1 57.4(5) . . . .
N2 Er1 N1 C1 177.7(6) . . . .
O3 Er1 N1 C5 -170.5(5) . . . .
O5 Er1 N1 C5 83.9(5) . . . .
O2 Er1 N1 C5 -57.8(5) . . . .
O6 Er1 N1 C5 31.1(6) . . . .
O4 Er1 N1 C5 162.1(5) . . . .
O1 Er1 N1 C5 -122.0(5) . . . .
N2 Er1 N1 C5 -1.7(5) . . . .
O3 Er1 N2 C12 -7.7(8) . . . .
O5 Er1 N2 C12 99.7(6) . . . .
O2 Er1 N2 C12 -52.0(6) . . . .
O6 Er1 N2 C12 25.6(6) . . . .
O4 Er1 N2 C12 157.8(5) . . . .
O1 Er1 N2 C12 -115.2(6) . . . .
N1 Er1 N2 C12 -177.4(6) . . . .
O3 Er1 N2 C6 172.5(5) . . . .
O5 Er1 N2 C6 -80.0(5) . . . .
O2 Er1 N2 C6 128.3(5) . . . .
O6 Er1 N2 C6 -154.2(5) . . . .
O4 Er1 N2 C6 -21.9(6) . . . .
O1 Er1 N2 C6 65.0(5) . . . .
N1 Er1 N2 C6 2.8(5) . . . .
C5 N1 C1 C2 1.7(10) . . . .
Er1 N1 C1 C2 -177.6(5) . . . .
N1 C1 C2 C3 -0.1(11) . . . .
C1 C2 C3 C4 -2.0(11) . . . .
C1 C2 C3 C19 177.5(7) . . . .
C2 C3 C4 C5 2.3(10) . . . .
C19 C3 C4 C5 -177.2(6) . . . .
C2 C3 C4 C9 179.8(7) . . . .
C19 C3 C4 C9 0.3(11) . . . .
C1 N1 C5 C4 -1.3(10) . . . .
Er1 N1 C5 C4 178.1(5) . . . .
C1 N1 C5 C6 -178.8(6) . . . .
Er1 N1 C5 C6 0.5(8) . . . .
C9 C4 C5 N1 -178.3(6) . . . .
C3 C4 C5 N1 -0.7(10) . . . .
C9 C4 C5 C6 -0.8(9) . . . .
C3 C4 C5 C6 176.8(6) . . . .
C12 N2 C6 C7 -1.0(10) . . . .
Er1 N2 C6 C7 178.8(5) . . . .
C12 N2 C6 C5 176.5(6) . . . .
Er1 N2 C6 C5 -3.7(8) . . . .
N1 C5 C6 N2 2.0(9) . . . .
C4 C5 C6 N2 -175.6(6) . . . .
N1 C5 C6 C7 179.5(6) . . . .
C4 C5 C6 C7 1.9(10) . . . .
N2 C6 C7 C8 176.5(6) . . . .
C5 C6 C7 C8 -0.8(10) . . . .
N2 C6 C7 C10 -2.5(10) . . . .
C5 C6 C7 C10 -179.8(6) . . . .
C5 C4 C9 C8 -1.4(11) . . . .
C3 C4 C9 C8 -178.8(7) . . . .
C4 C9 C8 C7 2.5(11) . . . .
C6 C7 C8 C9 -1.4(11) . . . .
C10 C7 C8 C9 177.5(7) . . . .
C6 C7 C10 C11 4.6(11) . . . .
C8 C7 C10 C11 -174.3(7) . . . .
C6 C7 C10 C13 -173.6(7) . . . .
C8 C7 C10 C13 7.5(12) . . . .
C7 C10 C11 C12 -3.5(12) . . . .
C13 C10 C11 C12 174.8(7) . . . .
C6 N2 C12 C11 2.4(11) . . . .
Er1 N2 C12 C11 -177.4(6) . . . .
C10 C11 C12 N2 -0.1(13) . . . .
C11 C10 C13 C18 -130.3(8) . . . .
C7 C10 C13 C18 47.9(11) . . . .
C11 C10 C13 C14 42.5(11) . . . .
C7 C10 C13 C14 -139.2(8) . . . .
C14 C13 C18 C17 -1.9(12) . . . .
C10 C13 C18 C17 170.9(7) . . . .
C13 C18 C17 C16 1.3(13) . . . .
C18 C17 C16 C15 1.1(16) . . . .
C17 C16 C15 C14 -2.7(17) . . . .
C18 C13 C14 C15 0.2(12) . . . .
C10 C13 C14 C15 -172.7(7) . . . .
C16 C15 C14 C13 1.9(14) . . . .
C2 C3 C19 C24 64.6(10) . . . .
C4 C3 C19 C24 -115.9(9) . . . .
C2 C3 C19 C20 -113.7(9) . . . .
C4 C3 C19 C20 65.8(10) . . . .
C24 C19 C20 C21 0.0(13) . . . .
C3 C19 C20 C21 178.4(8) . . . .
C19 C20 C21 C22 -0.3(14) . . . .
C20 C21 C22 C23 0.8(17) . . . .
C21 C22 C23 C24 -0.8(17) . . . .
C22 C23 C24 C19 0.5(15) . . . .
C20 C19 C24 C23 -0.1(13) . . . .
C3 C19 C24 C23 -178.5(8) . . . .
F3 C25 C26 O2 42.8(16) . . . .
F1 C25 C26 O2 165.5(11) . . . .
F2 C25 C26 O2 -72.9(13) . . . .
F3 C25 C26 C27 -138.3(11) . . . .
F1 C25 C26 C27 -15.6(18) . . . .
F2 C25 C26 C27 106.1(12) . . . .
O2 C26 C27 C28 4.8(15) . . . .
C25 C26 C27 C28 -173.9(10) . . . .
O3 Er1 O1 C28 -61.7(8) . . . .
O5 Er1 O1 C28 -171.1(7) . . . .
O2 Er1 O1 C28 23.1(7) . . . .
O6 Er1 O1 C28 -8.1(9) . . . .
O4 Er1 O1 C28 -136.6(8) . . . .
N1 Er1 O1 C28 141.0(8) . . . .
N2 Er1 O1 C28 86.2(8) . . . .
C27 C26 O2 Er1 13.5(14) . . . .
C25 C26 O2 Er1 -167.7(7) . . . .
O3 Er1 O2 C26 65.1(7) . . . .
O5 Er1 O2 C26 173.1(6) . . . .
O6 Er1 O2 C26 140.4(8) . . . .
O4 Er1 O2 C26 11.4(9) . . . .
O1 Er1 O2 C26 -20.2(7) . . . .
N1 Er1 O2 C26 -86.5(7) . . . .
N2 Er1 O2 C26 -137.8(8) . . . .
Er1 O1 C28 C27 -17.6(13) . . . .
Er1 O1 C28 C29 162.6(5) . . . .
C26 C27 C28 O1 -2.8(14) . . . .
C26 C27 C28 C29 177.0(8) . . . .
O1 C28 C29 C30 -116.3(11) . . . .
C27 C28 C29 C30 63.9(13) . . . .
O1 C28 C29 C31 121.0(11) . . . .
C27 C28 C29 C31 -58.8(13) . . . .
O1 C28 C29 C32 4.8(12) . . . .
C27 C28 C29 C32 -175.0(10) . . . .
O5 Er1 O3 C36 81.6(9) . . . .
O2 Er1 O3 C36 -136.4(9) . . . .
O6 Er1 O3 C36 147.7(9) . . . .
O4 Er1 O3 C36 11.4(9) . . . .
O1 Er1 O3 C36 -63.6(9) . . . .
N1 Er1 O3 C36 -16.6(11) . . . .
N2 Er1 O3 C36 -178.4(8) . . . .
O3 Er1 O4 C34 -17.5(7) . . . .
O5 Er1 O4 C34 -129.5(7) . . . .
O2 Er1 O4 C34 38.9(8) . . . .
O6 Er1 O4 C34 -72.8(7) . . . .
O1 Er1 O4 C34 70.2(7) . . . .
N1 Er1 O4 C34 148.3(7) . . . .
N2 Er1 O4 C34 170.8(6) . . . .
Er1 O4 C34 C35 17.3(13) . . . .
Er1 O4 C34 C33 -164.4(7) . . . .
F6 C33 C34 O4 36.7(16) . . . .
F5 C33 C34 O4 -83.1(12) . . . .
F4 C33 C34 O4 157.1(10) . . . .
F6 C33 C34 C35 -144.8(11) . . . .
F5 C33 C34 C35 95.3(12) . . . .
F4 C33 C34 C35 -24.5(17) . . . .
O4 C34 C35 C36 -0.8(16) . . . .
C33 C34 C35 C36 -179.0(10) . . . .
Er1 O3 C36 C35 -3.0(15) . . . .
Er1 O3 C36 C37 176.2(7) . . . .
C34 C35 C36 O3 -7.0(16) . . . .
C34 C35 C36 C37 173.8(10) . . . .
O3 C36 C37 C40 -44.3(16) . . . .
C35 C36 C37 C40 135.0(14) . . . .
O3 C36 C37 C39 -172.0(13) . . . .
C35 C36 C37 C39 7.3(18) . . . .
O3 C36 C37 C38 73.9(14) . . . .
C35 C36 C37 C38 -106.9(13) . . . .
F7 C41 C42 O5 76.6(16) . . . .
F9 C41 C42 O5 -157.6(14) . . . .
F10 C41 C42 O5 -45.2(17) . . . .
F7 C41 C42 C43 -103.8(15) . . . .
F9 C41 C42 C43 22(2) . . . .
F10 C41 C42 C43 134.4(13) . . . .
O5 C42 C43 C44 -0.8(15) . . . .
C41 C42 C43 C44 179.6(10) . . . .
C42 C43 C44 O6 -1.1(14) . . . .
C42 C43 C44 C45 176.9(8) . . . .
O6 C44 C45 C48 -24.2(12) . . . .
C43 C44 C45 C48 157.7(10) . . . .
O6 C44 C45 C46 -152.7(9) . . . .
C43 C44 C45 C46 29.3(13) . . . .
O6 C44 C45 C47 92.2(9) . . . .
C43 C44 C45 C47 -85.8(10) . . . .
C43 C42 O5 Er1 12.7(14) . . . .
C41 C42 O5 Er1 -167.8(8) . . . .
O3 Er1 O5 C42 52.8(7) . . . .
O2 Er1 O5 C42 -47.2(8) . . . .
O6 Er1 O5 C42 -14.1(7) . . . .
O4 Er1 O5 C42 121.0(7) . . . .
O1 Er1 O5 C42 155.0(6) . . . .
N1 Er1 O5 C42 -158.2(7) . . . .
N2 Er1 O5 C42 -93.8(7) . . . .
C43 C44 O6 Er1 -9.8(12) . . . .
C45 C44 O6 Er1 172.1(5) . . . .
O3 Er1 O6 C44 -99.7(7) . . . .
O5 Er1 O6 C44 13.8(7) . . . .
O2 Er1 O6 C44 173.2(8) . . . .
O4 Er1 O6 C44 -44.5(8) . . . .
O1 Er1 O6 C44 -156.0(7) . . . .
N1 Er1 O6 C44 68.9(8) . . . .
N2 Er1 O6 C44 98.7(7) . . . .
